data_1564092
loop_
_publ_author_name
'Page, Samuel J.'
'Rogers-Simmonds, Daisy'
'White, Andrew J.P.'
'Miller, Philip W.'

_publ_section_title
;
 Synthesis and crystallographic characterisation of a homologous series of
 bis-tridentate phosphine oxide NP3O3 Fe(II), Co(II), Ni(II) and Cu(II)
 complexes
;
_journal_name_full 'Inorganica Chimica Acta'
_journal_page_first 119870
_journal_paper_doi 10.1016/j.ica.2020.119870
_journal_volume 512
_journal_year 2020
_chemical_formula_moiety 'C78 H72 Co N2 O6 P6, 2(C24 H20 B), 4(C2 H3 N)'
_chemical_formula_sum 'C134 H124 B2 Co N6 O6 P6'
_chemical_formula_weight 2180.75
_space_group_crystal_system monoclinic
_space_group_IT_number 14
_space_group_name_Hall '-P 2ybc'
_space_group_name_H-M_alt 'P 1 21/c 1'
_atom_sites_solution_hydrogens geom
_audit_creation_method SHELXL-2014/7
_cell_angle_alpha 90
_cell_angle_beta 96.5856(6)
_cell_angle_gamma 90
_cell_formula_units_Z 2
_cell_length_a 13.45476(8)
_cell_length_b 20.00475(14)
_cell_length_c 21.70642(16)
_cell_measurement_reflns_used 9473
_cell_measurement_temperature 173(2)
_cell_measurement_theta_max 73.6690
_cell_measurement_theta_min 3.9630
_cell_volume 5803.93(7)
_computing_cell_refinement 'CrysAlisPro, Agilent Technologies'
_computing_data_collection 'CrysAlisPro, Agilent Technologies'
_computing_data_reduction 'CrysAlisPro, Agilent Technologies'
_computing_molecular_graphics 'Bruker SHELXTL'
_computing_publication_material 'CIFTAB-2014 (Sheldrick, 2014)'
_computing_structure_refinement 'SHELXL-2014/7 (Sheldrick, 2014)'
_computing_structure_solution 'SHELXS-2014 (Sheldrick, 2014)'
_diffrn_ambient_temperature 173(2)
_diffrn_detector_area_resol_mean 10.4115
_diffrn_measured_fraction_theta_full 0.986
_diffrn_measured_fraction_theta_max 0.950
_diffrn_measurement_device_type 'Agilent Xcalibur PX Ultra A'
_diffrn_measurement_method 'omega scans'
_diffrn_radiation_type CuK\a
_diffrn_radiation_wavelength 1.54184
_diffrn_reflns_av_R_equivalents 0.0244
_diffrn_reflns_av_unetI/netI 0.0366
_diffrn_reflns_Laue_measured_fraction_full 0.986
_diffrn_reflns_Laue_measured_fraction_max 0.950
_diffrn_reflns_limit_h_max 16
_diffrn_reflns_limit_h_min -15
_diffrn_reflns_limit_k_max 23
_diffrn_reflns_limit_k_min -17
_diffrn_reflns_limit_l_max 26
_diffrn_reflns_limit_l_min -24
_diffrn_reflns_number 19829
_diffrn_reflns_point_group_measured_fraction_full 0.986
_diffrn_reflns_point_group_measured_fraction_max 0.950
_diffrn_reflns_theta_full 67.684
_diffrn_reflns_theta_max 73.861
_diffrn_reflns_theta_min 3.307
_diffrn_source 'Enhance Ultra (Cu) X-ray Source'
_exptl_absorpt_coefficient_mu 2.404
_exptl_absorpt_correction_T_max 0.862
_exptl_absorpt_correction_T_min 0.605
_exptl_absorpt_correction_type analytical
_exptl_absorpt_process_details
; 
CrysAlisPro, Agilent Technologies, 
Version 1.171.37.35 (release 13-08-2014 CrysAlis171 .NET) 
(compiled Aug 13 2014,18:06:01) 
Analytical numeric absorption correction using a multifaceted crystal 
model based on expressions derived by R.C. Clark & J.S. Reid. 
(Clark, R. C. & Reid, J. S. (1995). Acta Cryst. A51, 887-897) 
Empirical absorption correction using spherical harmonics, 
implemented in SCALE3 ABSPACK scaling algorithm. 
;
_exptl_crystal_colour Colourless
_exptl_crystal_density_diffrn 1.248
_exptl_crystal_description needles
_exptl_crystal_F_000 2290
_exptl_crystal_size_max 0.33
_exptl_crystal_size_mid 0.07
_exptl_crystal_size_min 0.07
_refine_diff_density_max 0.372
_refine_diff_density_min -0.280
_refine_diff_density_rms 0.041
_refine_ls_extinction_coef .
_refine_ls_extinction_method none
_refine_ls_goodness_of_fit_ref 1.038
_refine_ls_hydrogen_treatment constr
_refine_ls_matrix_type full
_refine_ls_number_parameters 702
_refine_ls_number_reflns 11166
_refine_ls_number_restraints 0
_refine_ls_restrained_S_all 1.038
_refine_ls_R_factor_all 0.0440
_refine_ls_R_factor_gt 0.0347
_refine_ls_shift/su_max 0.002
_refine_ls_shift/su_mean 0.000
_refine_ls_structure_factor_coef Fsqd
_refine_ls_weighting_details 'w=1/[\s^2^(Fo^2^)+(0.0475P)^2^+0.5008P] where P=(Fo^2^+2Fc^2^)/3'
_refine_ls_weighting_scheme calc
_refine_ls_wR_factor_gt 0.0851
_refine_ls_wR_factor_ref 0.0901
_reflns_Friedel_coverage 0.000
_reflns_Friedel_fraction_full .
_reflns_Friedel_fraction_max .
_reflns_number_gt 9450
_reflns_number_total 11166
_reflns_threshold_expression 'I > 2\s(I)'
_cod_data_source_file ICA-2020-512-119870.cif
_cod_data_source_block 3
_cod_original_sg_symbol_H-M 'P 21/c'
_cod_database_code 1564092
_shelx_shelxl_version_number 2014/7
_shelx_space_group_comment
; 
The symmetry employed for this shelxl refinement is uniquely defined 
by the following loop, which should always be used as a source of 
symmetry information in preference to the above space-group names. 
They are only intended as comments. 
;

loop_
_space_group_symop_operation_xyz
'x, y, z'
'-x, y+1/2, -z+1/2'
'-x, -y, -z'
'x, -y-1/2, z-1/2'

loop_
_atom_site_label
_atom_site_type_symbol
_atom_site_fract_x
_atom_site_fract_y
_atom_site_fract_z
_atom_site_U_iso_or_equiv
_atom_site_adp_type
_atom_site_occupancy
_atom_site_site_symmetry_order
_atom_site_calc_flag
_atom_site_refinement_flags_posn
_atom_site_refinement_flags_adp
_atom_site_refinement_flags_occupancy
_atom_site_disorder_assembly
_atom_site_disorder_group
Co1 Co 0.5000 0.0000 0.5000 0.01955(8) Uani 1 2 d S . P . .
N1 N 0.56842(9) 0.17529(7) 0.54751(6) 0.0240(3) Uani 1 1 d . . . . .
C2 C 0.48389(11) 0.20932(8) 0.51417(7) 0.0255(3) Uani 1 1 d . . . . .
H2A H 0.5071 0.2511 0.4960 0.031 Uiso 1 1 calc R U . . .
H2B H 0.4356 0.2215 0.5435 0.031 Uiso 1 1 calc R U . . .
P3 P 0.42125(3) 0.15695(2) 0.45232(2) 0.02229(8) Uani 1 1 d . . . . .
O3 O 0.41486(8) 0.08607(5) 0.47287(5) 0.0249(2) Uani 1 1 d . . . . .
C4 C 0.66344(11) 0.17827(8) 0.52272(7) 0.0251(3) Uani 1 1 d . . . . .
H4A H 0.7124 0.2026 0.5521 0.030 Uiso 1 1 calc R U . . .
H4B H 0.6554 0.2034 0.4831 0.030 Uiso 1 1 calc R U . . .
P5 P 0.71161(3) 0.09402(2) 0.50926(2) 0.02172(8) Uani 1 1 d . . . . .
O5 O 0.62923(8) 0.04883(5) 0.48276(5) 0.0247(2) Uani 1 1 d . . . . .
C6 C 0.56903(11) 0.16581(8) 0.61342(7) 0.0248(3) Uani 1 1 d . . . . .
H6A H 0.5405 0.2060 0.6314 0.030 Uiso 1 1 calc R U . . .
H6B H 0.6391 0.1612 0.6325 0.030 Uiso 1 1 calc R U . . .
P7 P 0.49792(3) 0.09219(2) 0.63306(2) 0.02276(8) Uani 1 1 d . . . . .
O7 O 0.51636(8) 0.03411(5) 0.59292(5) 0.0256(2) Uani 1 1 d . . . . .
C8 C 0.29914(11) 0.19372(8) 0.43439(8) 0.0264(3) Uani 1 1 d . . . . .
C9 C 0.23534(13) 0.19393(10) 0.48060(9) 0.0361(4) Uani 1 1 d . . . . .
H9A H 0.2568 0.1749 0.5200 0.043 Uiso 1 1 calc R U . . .
C10 C 0.14048(14) 0.22180(11) 0.46931(10) 0.0430(4) Uani 1 1 d . . . . .
H10A H 0.0972 0.2221 0.5009 0.052 Uiso 1 1 calc R U . . .
C11 C 0.10930(14) 0.24912(11) 0.41192(11) 0.0456(5) Uani 1 1 d . . . . .
H11A H 0.0446 0.2685 0.4043 0.055 Uiso 1 1 calc R U . . .
C12 C 0.17128(15) 0.24855(11) 0.36572(10) 0.0463(5) Uani 1 1 d . . . . .
H12A H 0.1488 0.2669 0.3262 0.056 Uiso 1 1 calc R U . . .
C13 C 0.26674(13) 0.22120(10) 0.37671(9) 0.0357(4) Uani 1 1 d . . . . .
H13A H 0.3097 0.2213 0.3449 0.043 Uiso 1 1 calc R U . . .
C14 C 0.48272(11) 0.16623(8) 0.38344(7) 0.0266(3) Uani 1 1 d . . . . .
C15 C 0.48598(13) 0.11043(9) 0.34548(8) 0.0312(3) Uani 1 1 d . . . . .
H15A H 0.4616 0.0686 0.3580 0.037 Uiso 1 1 calc R U . . .
C16 C 0.52504(15) 0.11610(11) 0.28910(9) 0.0409(4) Uani 1 1 d . . . . .
H16A H 0.5270 0.0781 0.2630 0.049 Uiso 1 1 calc R U . . .
C17 C 0.56092(16) 0.17681(12) 0.27094(9) 0.0466(5) Uani 1 1 d . . . . .
H17A H 0.5874 0.1804 0.2323 0.056 Uiso 1 1 calc R U . . .
C18 C 0.55856(16) 0.23243(11) 0.30859(10) 0.0455(5) Uani 1 1 d . . . . .
H18A H 0.5842 0.2739 0.2960 0.055 Uiso 1 1 calc R U . . .
C19 C 0.51866(14) 0.22782(9) 0.36484(9) 0.0356(4) Uani 1 1 d . . . . .
H19A H 0.5158 0.2662 0.3904 0.043 Uiso 1 1 calc R U . . .
C20 C 0.80204(11) 0.10401(8) 0.45482(7) 0.0254(3) Uani 1 1 d . . . . .
C21 C 0.76682(13) 0.12560(9) 0.39531(8) 0.0312(3) Uani 1 1 d . . . . .
H21A H 0.6979 0.1357 0.3852 0.037 Uiso 1 1 calc R U . . .
C22 C 0.83224(15) 0.13246(10) 0.35071(9) 0.0381(4) Uani 1 1 d . . . . .
H22A H 0.8083 0.1476 0.3102 0.046 Uiso 1 1 calc R U . . .
C23 C 0.93233(15) 0.11711(10) 0.36533(10) 0.0416(4) Uani 1 1 d . . . . .
H23A H 0.9771 0.1218 0.3348 0.050 Uiso 1 1 calc R U . . .
C24 C 0.96753(14) 0.09499(11) 0.42408(10) 0.0418(4) Uani 1 1 d . . . . .
H24A H 1.0363 0.0842 0.4337 0.050 Uiso 1 1 calc R U . . .
C25 C 0.90280(12) 0.08850(10) 0.46926(9) 0.0341(4) Uani 1 1 d . . . . .
H25A H 0.9272 0.0736 0.5097 0.041 Uiso 1 1 calc R U . . .
C26 C 0.77909(11) 0.06315(8) 0.57971(7) 0.0237(3) Uani 1 1 d . . . . .
C27 C 0.84417(12) 0.10365(8) 0.61840(8) 0.0283(3) Uani 1 1 d . . . . .
H27A H 0.8495 0.1500 0.6097 0.034 Uiso 1 1 calc R U . . .
C28 C 0.90078(13) 0.07605(9) 0.66950(8) 0.0318(4) Uani 1 1 d . . . . .
H28A H 0.9451 0.1035 0.6956 0.038 Uiso 1 1 calc R U . . .
C29 C 0.89306(13) 0.00862(9) 0.68267(8) 0.0323(4) Uani 1 1 d . . . . .
H29A H 0.9322 -0.0101 0.7177 0.039 Uiso 1 1 calc R U . . .
C30 C 0.82788(13) -0.03166(9) 0.64458(8) 0.0314(3) Uani 1 1 d . . . . .
H30A H 0.8220 -0.0778 0.6539 0.038 Uiso 1 1 calc R U . . .
C31 C 0.77132(12) -0.00459(8) 0.59304(8) 0.0269(3) Uani 1 1 d . . . . .
H31A H 0.7274 -0.0323 0.5669 0.032 Uiso 1 1 calc R U . . .
C32 C 0.54381(13) 0.07649(8) 0.71343(8) 0.0283(3) Uani 1 1 d . . . . .
C33 C 0.64356(14) 0.05852(10) 0.72739(9) 0.0380(4) Uani 1 1 d . . . . .
H33A H 0.6853 0.0556 0.6950 0.046 Uiso 1 1 calc R U . . .
C34 C 0.68314(17) 0.04476(12) 0.78775(10) 0.0477(5) Uani 1 1 d . . . . .
H34A H 0.7514 0.0322 0.7966 0.057 Uiso 1 1 calc R U . . .
C35 C 0.6232(2) 0.04934(14) 0.83470(10) 0.0571(6) Uani 1 1 d . . . . .
H35A H 0.6502 0.0404 0.8763 0.069 Uiso 1 1 calc R U . . .
C36 C 0.5236(2) 0.06690(16) 0.82159(10) 0.0657(7) Uani 1 1 d . . . . .
H36A H 0.4822 0.0695 0.8542 0.079 Uiso 1 1 calc R U . . .
C37 C 0.48369(16) 0.08079(12) 0.76110(9) 0.0467(5) Uani 1 1 d . . . . .
H37A H 0.4154 0.0932 0.7524 0.056 Uiso 1 1 calc R U . . .
C38 C 0.36737(12) 0.11353(8) 0.63197(8) 0.0274(3) Uani 1 1 d . . . . .
C39 C 0.29720(13) 0.06481(9) 0.61210(9) 0.0344(4) Uani 1 1 d . . . . .
H39A H 0.3181 0.0233 0.5967 0.041 Uiso 1 1 calc R U . . .
C40 C 0.19624(14) 0.07746(11) 0.61492(10) 0.0431(4) Uani 1 1 d . . . . .
H40A H 0.1480 0.0442 0.6017 0.052 Uiso 1 1 calc R U . . .
C41 C 0.16567(14) 0.13780(11) 0.63676(10) 0.0428(4) Uani 1 1 d . . . . .
H41A H 0.0964 0.1460 0.6383 0.051 Uiso 1 1 calc R U . . .
C42 C 0.23515(14) 0.18683(10) 0.65660(10) 0.0396(4) Uani 1 1 d . . . . .
H42A H 0.2138 0.2284 0.6716 0.048 Uiso 1 1 calc R U . . .
C43 C 0.33620(13) 0.17446(9) 0.65424(9) 0.0333(4) Uani 1 1 d . . . . .
H43A H 0.3842 0.2077 0.6679 0.040 Uiso 1 1 calc R U . . .
B50 B 0.97156(14) 0.36581(9) 0.63621(9) 0.0281(4) Uani 1 1 d . . . . .
C51 C 1.09468(13) 0.36169(8) 0.64308(8) 0.0302(3) Uani 1 1 d . . . . .
C52 C 1.15057(14) 0.34879(10) 0.59415(9) 0.0384(4) Uani 1 1 d . . . . .
H52A H 1.1163 0.3405 0.5541 0.046 Uiso 1 1 calc R U . . .
C53 C 1.25535(15) 0.34763(12) 0.60180(11) 0.0466(5) Uani 1 1 d . . . . .
H53A H 1.2906 0.3386 0.5672 0.056 Uiso 1 1 calc R U . . .
C54 C 1.30774(14) 0.35954(11) 0.65917(11) 0.0460(5) Uani 1 1 d . . . . .
H54A H 1.3788 0.3589 0.6643 0.055 Uiso 1 1 calc R U . . .
C55 C 1.25529(15) 0.37238(10) 0.70900(10) 0.0433(4) Uani 1 1 d . . . . .
H55A H 1.2902 0.3803 0.7489 0.052 Uiso 1 1 calc R U . . .
C56 C 1.15138(13) 0.37371(9) 0.70060(9) 0.0362(4) Uani 1 1 d . . . . .
H56A H 1.1169 0.3832 0.7354 0.043 Uiso 1 1 calc R U . . .
C57 C 0.94173(13) 0.43979(9) 0.66258(8) 0.0297(3) Uani 1 1 d . . . . .
C58 C 0.99564(15) 0.49675(9) 0.64926(9) 0.0385(4) Uani 1 1 d . . . . .
H58A H 1.0498 0.4916 0.6251 0.046 Uiso 1 1 calc R U . . .
C59 C 0.97419(17) 0.56038(10) 0.66943(10) 0.0442(5) Uani 1 1 d . . . . .
H59A H 1.0126 0.5975 0.6586 0.053 Uiso 1 1 calc R U . . .
C60 C 0.89665(17) 0.56962(10) 0.70543(9) 0.0447(5) Uani 1 1 d . . . . .
H60A H 0.8817 0.6129 0.7198 0.054 Uiso 1 1 calc R U . . .
C61 C 0.84175(17) 0.51493(11) 0.71996(10) 0.0448(5) Uani 1 1 d . . . . .
H61A H 0.7887 0.5204 0.7449 0.054 Uiso 1 1 calc R U . . .
C62 C 0.86358(15) 0.45148(9) 0.69835(9) 0.0362(4) Uani 1 1 d . . . . .
H62A H 0.8236 0.4148 0.7084 0.043 Uiso 1 1 calc R U . . .
C63 C 0.92602(12) 0.35836(9) 0.56267(8) 0.0299(3) Uani 1 1 d . . . . .
C64 C 0.90302(16) 0.41253(10) 0.52309(9) 0.0413(4) Uani 1 1 d . . . . .
H64A H 0.9144 0.4564 0.5390 0.050 Uiso 1 1 calc R U . . .
C65 C 0.86393(19) 0.40499(13) 0.46100(10) 0.0538(5) Uani 1 1 d . . . . .
H65A H 0.8485 0.4433 0.4359 0.065 Uiso 1 1 calc R U . . .
C66 C 0.84774(17) 0.34171(13) 0.43602(9) 0.0504(5) Uani 1 1 d . . . . .
H66A H 0.8202 0.3362 0.3940 0.060 Uiso 1 1 calc R U . . .
C67 C 0.87229(16) 0.28690(12) 0.47307(9) 0.0457(5) Uani 1 1 d . . . . .
H67A H 0.8633 0.2432 0.4563 0.055 Uiso 1 1 calc R U . . .
C68 C 0.91025(14) 0.29542(10) 0.53496(9) 0.0369(4) Uani 1 1 d . . . . .
H68A H 0.9262 0.2568 0.5596 0.044 Uiso 1 1 calc R U . . .
C69 C 0.92359(12) 0.30725(8) 0.67652(8) 0.0279(3) Uani 1 1 d . . . . .
C70 C 0.81973(13) 0.29487(9) 0.66816(8) 0.0321(4) Uani 1 1 d . . . . .
H70A H 0.7798 0.3179 0.6360 0.038 Uiso 1 1 calc R U . . .
C71 C 0.77332(13) 0.25059(9) 0.70470(9) 0.0347(4) Uani 1 1 d . . . . .
H71A H 0.7030 0.2443 0.6974 0.042 Uiso 1 1 calc R U . . .
C72 C 0.82855(15) 0.21548(10) 0.75174(9) 0.0390(4) Uani 1 1 d . . . . .
H72A H 0.7969 0.1855 0.7773 0.047 Uiso 1 1 calc R U . . .
C73 C 0.93091(15) 0.22502(9) 0.76067(9) 0.0392(4) Uani 1 1 d . . . . .
H73A H 0.9703 0.2011 0.7925 0.047 Uiso 1 1 calc R U . . .
C74 C 0.97674(13) 0.26942(9) 0.72353(9) 0.0326(4) Uani 1 1 d . . . . .
H74A H 1.0474 0.2743 0.7304 0.039 Uiso 1 1 calc R U . . .
N80 N 0.55251(18) 0.33304(12) 0.61085(11) 0.0638(5) Uani 1 1 d . . . . .
C81 C 0.5890(2) 0.36763(15) 0.57885(15) 0.0671(7) Uani 1 1 d . . . . .
C82 C 0.6368(4) 0.4083(4) 0.5373(3) 0.204(4) Uani 1 1 d . . . . .
H82A H 0.6124 0.3961 0.4945 0.306 Uiso 1 1 calc R U . . .
H82B H 0.7093 0.4014 0.5444 0.306 Uiso 1 1 calc R U . . .
H82C H 0.6215 0.4554 0.5444 0.306 Uiso 1 1 calc R U . . .
N90 N 0.4079(3) 0.37467(18) 0.45041(15) 0.1001(10) Uani 1 1 d . . . . .
C91 C 0.3290(2) 0.39597(15) 0.44949(13) 0.0669(7) Uani 1 1 d . . . . .
C92 C 0.2290(2) 0.42250(17) 0.44958(15) 0.0765(8) Uani 1 1 d . . . . .
H92A H 0.2141 0.4528 0.4142 0.115 Uiso 1 1 calc R U . . .
H92B H 0.2246 0.4470 0.4882 0.115 Uiso 1 1 calc R U . . .
H92C H 0.1807 0.3857 0.4463 0.115 Uiso 1 1 calc R U . . .

loop_
_atom_site_aniso_label
_atom_site_aniso_U_11
_atom_site_aniso_U_22
_atom_site_aniso_U_33
_atom_site_aniso_U_23
_atom_site_aniso_U_13
_atom_site_aniso_U_12
Co1 0.01849(16) 0.02032(17) 0.01964(16) -0.00085(13) 0.00137(12) -0.00081(13)
N1 0.0198(6) 0.0285(7) 0.0234(6) 0.0012(5) 0.0011(5) 0.0008(5)
C2 0.0237(7) 0.0239(7) 0.0281(8) -0.0011(6) -0.0005(6) 0.0019(6)
P3 0.02047(17) 0.02336(18) 0.02256(18) 0.00084(14) 0.00038(13) 0.00029(14)
O3 0.0224(5) 0.0243(5) 0.0274(5) 0.0016(4) 0.0006(4) 0.0005(4)
C4 0.0226(7) 0.0251(7) 0.0275(8) 0.0024(6) 0.0029(6) -0.0017(6)
P5 0.01939(17) 0.02426(18) 0.02139(17) -0.00010(14) 0.00177(13) -0.00072(14)
O5 0.0225(5) 0.0266(5) 0.0249(5) -0.0019(4) 0.0021(4) -0.0035(4)
C6 0.0233(7) 0.0271(7) 0.0234(7) -0.0021(6) 0.0000(5) -0.0009(6)
P7 0.02299(18) 0.02417(18) 0.02108(18) -0.00159(14) 0.00234(13) 0.00022(14)
O7 0.0290(5) 0.0263(5) 0.0214(5) -0.0022(4) 0.0021(4) 0.0015(4)
C8 0.0235(7) 0.0243(7) 0.0302(8) -0.0007(6) -0.0022(6) 0.0014(6)
C9 0.0284(8) 0.0475(10) 0.0316(9) 0.0005(8) 0.0003(7) 0.0044(7)
C10 0.0269(9) 0.0564(12) 0.0458(11) -0.0032(9) 0.0047(7) 0.0075(8)
C11 0.0275(9) 0.0492(11) 0.0582(13) 0.0025(10) -0.0036(8) 0.0125(8)
C12 0.0362(10) 0.0532(12) 0.0469(11) 0.0133(9) -0.0068(8) 0.0094(9)
C13 0.0305(8) 0.0413(10) 0.0343(9) 0.0059(8) -0.0001(7) 0.0039(7)
C14 0.0235(7) 0.0320(8) 0.0237(7) 0.0041(6) 0.0002(6) 0.0005(6)
C15 0.0316(8) 0.0341(9) 0.0276(8) 0.0020(7) 0.0019(6) -0.0011(7)
C16 0.0464(10) 0.0485(11) 0.0283(9) -0.0040(8) 0.0068(7) -0.0007(9)
C17 0.0498(11) 0.0629(13) 0.0286(9) 0.0056(9) 0.0106(8) -0.0075(10)
C18 0.0504(11) 0.0481(11) 0.0390(10) 0.0103(9) 0.0100(8) -0.0110(9)
C19 0.0395(9) 0.0333(9) 0.0343(9) 0.0028(7) 0.0057(7) -0.0034(7)
C20 0.0241(7) 0.0263(7) 0.0261(8) -0.0019(6) 0.0047(6) -0.0038(6)
C21 0.0313(8) 0.0344(9) 0.0282(8) 0.0015(7) 0.0042(6) 0.0008(7)
C22 0.0463(10) 0.0411(10) 0.0283(9) 0.0018(7) 0.0102(7) 0.0014(8)
C23 0.0419(10) 0.0464(11) 0.0403(10) 0.0021(8) 0.0213(8) -0.0028(8)
C24 0.0255(8) 0.0567(12) 0.0449(11) 0.0014(9) 0.0113(7) 0.0017(8)
C25 0.0251(8) 0.0437(10) 0.0338(9) 0.0025(7) 0.0051(6) 0.0023(7)
C26 0.0194(7) 0.0291(8) 0.0227(7) -0.0015(6) 0.0021(5) 0.0011(6)
C27 0.0274(8) 0.0278(8) 0.0291(8) -0.0022(6) 0.0014(6) -0.0007(6)
C28 0.0278(8) 0.0380(9) 0.0280(8) -0.0065(7) -0.0035(6) -0.0016(7)
C29 0.0289(8) 0.0390(9) 0.0276(8) 0.0014(7) -0.0025(6) 0.0055(7)
C30 0.0308(8) 0.0289(8) 0.0335(9) 0.0038(7) -0.0006(7) 0.0018(7)
C31 0.0235(7) 0.0285(8) 0.0280(8) -0.0001(6) 0.0002(6) -0.0022(6)
C32 0.0341(8) 0.0271(8) 0.0234(7) -0.0013(6) 0.0024(6) -0.0007(6)
C33 0.0383(9) 0.0479(11) 0.0273(9) 0.0028(8) 0.0020(7) 0.0055(8)
C34 0.0481(11) 0.0584(13) 0.0338(10) 0.0075(9) -0.0068(8) 0.0071(10)
C35 0.0720(15) 0.0740(16) 0.0231(9) 0.0044(10) -0.0038(9) 0.0110(13)
C36 0.0736(16) 0.099(2) 0.0270(10) 0.0066(12) 0.0146(10) 0.0159(15)
C37 0.0453(11) 0.0665(14) 0.0293(9) 0.0027(9) 0.0088(8) 0.0103(10)
C38 0.0260(7) 0.0304(8) 0.0260(8) 0.0003(6) 0.0041(6) 0.0002(6)
C39 0.0320(9) 0.0346(9) 0.0374(9) -0.0049(7) 0.0071(7) -0.0031(7)
C40 0.0289(9) 0.0497(11) 0.0518(12) -0.0055(9) 0.0092(8) -0.0093(8)
C41 0.0275(9) 0.0561(12) 0.0468(11) 0.0043(9) 0.0131(8) 0.0038(8)
C42 0.0366(9) 0.0387(10) 0.0458(11) 0.0008(8) 0.0145(8) 0.0082(8)
C43 0.0317(8) 0.0313(8) 0.0375(9) -0.0026(7) 0.0069(7) 0.0010(7)
B50 0.0291(9) 0.0266(9) 0.0280(9) -0.0023(7) 0.0009(7) 0.0005(7)
C51 0.0313(8) 0.0246(8) 0.0349(9) -0.0009(6) 0.0039(7) -0.0021(6)
C52 0.0361(9) 0.0421(10) 0.0377(10) 0.0001(8) 0.0071(7) 0.0002(8)
C53 0.0372(10) 0.0563(12) 0.0491(12) 0.0070(10) 0.0172(9) 0.0042(9)
C54 0.0274(9) 0.0491(11) 0.0617(13) 0.0052(10) 0.0060(8) -0.0039(8)
C55 0.0337(9) 0.0428(10) 0.0513(12) -0.0043(9) -0.0037(8) -0.0071(8)
C56 0.0307(9) 0.0371(9) 0.0402(10) -0.0078(8) 0.0010(7) -0.0035(7)
C57 0.0340(8) 0.0303(8) 0.0232(7) -0.0014(6) -0.0032(6) 0.0018(7)
C58 0.0418(10) 0.0330(9) 0.0408(10) -0.0045(8) 0.0049(8) -0.0020(8)
C59 0.0587(12) 0.0300(9) 0.0424(11) -0.0016(8) -0.0009(9) -0.0035(9)
C60 0.0637(13) 0.0319(9) 0.0362(10) -0.0055(8) -0.0044(9) 0.0111(9)
C61 0.0531(12) 0.0439(11) 0.0382(10) -0.0027(9) 0.0087(9) 0.0138(9)
C62 0.0427(10) 0.0334(9) 0.0328(9) -0.0009(7) 0.0059(7) 0.0043(8)
C63 0.0274(8) 0.0340(8) 0.0284(8) -0.0035(7) 0.0043(6) -0.0012(6)
C64 0.0531(11) 0.0402(10) 0.0307(9) 0.0000(8) 0.0051(8) 0.0007(9)
C65 0.0659(14) 0.0629(14) 0.0316(10) 0.0087(10) 0.0023(9) 0.0043(11)
C66 0.0496(12) 0.0760(15) 0.0253(9) -0.0076(10) 0.0032(8) -0.0093(11)
C67 0.0478(11) 0.0553(12) 0.0355(10) -0.0163(9) 0.0116(8) -0.0173(9)
C68 0.0403(9) 0.0375(9) 0.0336(9) -0.0057(8) 0.0074(7) -0.0071(8)
C69 0.0288(8) 0.0266(8) 0.0280(8) -0.0054(6) 0.0025(6) 0.0007(6)
C70 0.0295(8) 0.0370(9) 0.0289(8) -0.0063(7) 0.0001(6) 0.0006(7)
C71 0.0324(8) 0.0390(9) 0.0336(9) -0.0129(7) 0.0074(7) -0.0089(7)
C72 0.0489(11) 0.0339(9) 0.0352(9) -0.0038(7) 0.0091(8) -0.0119(8)
C73 0.0465(10) 0.0313(9) 0.0385(10) 0.0027(7) -0.0011(8) -0.0012(8)
C74 0.0302(8) 0.0291(8) 0.0375(9) 0.0009(7) -0.0006(7) 0.0005(7)
N80 0.0680(13) 0.0668(13) 0.0554(12) 0.0000(11) 0.0013(10) -0.0029(11)
C81 0.0493(13) 0.0691(17) 0.0804(19) 0.0157(15) -0.0033(12) -0.0043(12)
C82 0.091(3) 0.254(8) 0.266(9) 0.171(7) 0.013(4) -0.038(4)
N90 0.104(2) 0.114(2) 0.088(2) 0.0366(19) 0.0354(18) 0.027(2)
C91 0.0789(19) 0.0701(17) 0.0526(15) 0.0141(13) 0.0112(13) 0.0064(15)
C92 0.0809(19) 0.082(2) 0.0635(17) 0.0051(15) -0.0066(14) 0.0029(16)

loop_
_atom_type_symbol
_atom_type_description
_atom_type_scat_dispersion_real
_atom_type_scat_dispersion_imag
_atom_type_scat_source
C C 0.0181 0.0091 'International Tables Vol C Tables 4.2.6.8 and 6.1.1.4'
H H 0.0000 0.0000 'International Tables Vol C Tables 4.2.6.8 and 6.1.1.4'
B B 0.0090 0.0039 'International Tables Vol C Tables 4.2.6.8 and 6.1.1.4'
Co Co -2.3653 3.6143 'International Tables Vol C Tables 4.2.6.8 and 6.1.1.4'
N N 0.0311 0.0180 'International Tables Vol C Tables 4.2.6.8 and 6.1.1.4'
O O 0.0492 0.0322 'International Tables Vol C Tables 4.2.6.8 and 6.1.1.4'
P P 0.2955 0.4335 'International Tables Vol C Tables 4.2.6.8 and 6.1.1.4'

loop_
_geom_angle_atom_site_label_1
_geom_angle_atom_site_label_2
_geom_angle_atom_site_label_3
_geom_angle
_geom_angle_site_symmetry_1
_geom_angle_site_symmetry_3
O5 Co1 O5 180.0 3_656 .
O5 Co1 O3 90.28(4) 3_656 3_656
O5 Co1 O3 89.72(4) . 3_656
O5 Co1 O3 89.72(4) 3_656 .
O5 Co1 O3 90.28(4) . .
O3 Co1 O3 180.0 3_656 .
O5 Co1 O7 88.71(4) 3_656 .
O5 Co1 O7 91.28(4) . .
O3 Co1 O7 90.19(4) 3_656 .
O3 Co1 O7 89.81(4) . .
O5 Co1 O7 91.29(4) 3_656 3_656
O5 Co1 O7 88.71(4) . 3_656
O3 Co1 O7 89.81(4) 3_656 3_656
O3 Co1 O7 90.19(4) . 3_656
O7 Co1 O7 180.0 . 3_656
C6 N1 C4 118.07(12) . .
C6 N1 C2 118.22(12) . .
C4 N1 C2 118.23(13) . .
N1 C2 P3 111.53(11) . .
O3 P3 C14 113.22(7) . .
O3 P3 C8 111.73(7) . .
C14 P3 C8 105.85(8) . .
O3 P3 C2 111.24(7) . .
C14 P3 C2 109.48(8) . .
C8 P3 C2 104.86(7) . .
P3 O3 Co1 144.04(7) . .
N1 C4 P5 111.36(11) . .
O5 P5 C26 113.58(7) . .
O5 P5 C20 109.99(7) . .
C26 P5 C20 106.45(7) . .
O5 P5 C4 110.86(7) . .
C26 P5 C4 109.42(7) . .
C20 P5 C4 106.20(7) . .
P5 O5 Co1 145.04(7) . .
N1 C6 P7 113.12(10) . .
O7 P7 C38 113.81(7) . .
O7 P7 C32 111.54(7) . .
C38 P7 C32 106.11(8) . .
O7 P7 C6 111.35(7) . .
C38 P7 C6 109.88(7) . .
C32 P7 C6 103.54(7) . .
P7 O7 Co1 143.37(7) . .
C13 C8 C9 119.45(15) . .
C13 C8 P3 122.66(13) . .
C9 C8 P3 117.89(13) . .
C10 C9 C8 120.26(17) . .
C11 C10 C9 119.75(19) . .
C12 C11 C10 120.49(17) . .
C11 C12 C13 120.20(19) . .
C8 C13 C12 119.84(18) . .
C15 C14 C19 119.99(15) . .
C15 C14 P3 117.27(13) . .
C19 C14 P3 122.51(13) . .
C16 C15 C14 119.77(17) . .
C17 C16 C15 120.18(19) . .
C16 C17 C18 120.42(18) . .
C17 C18 C19 120.16(19) . .
C18 C19 C14 119.47(18) . .
C25 C20 C21 119.82(15) . .
C25 C20 P5 122.79(13) . .
C21 C20 P5 117.33(12) . .
C22 C21 C20 120.14(16) . .
C23 C22 C21 119.80(18) . .
C24 C23 C22 120.34(17) . .
C23 C24 C25 120.33(17) . .
C24 C25 C20 119.57(17) . .
C31 C26 C27 119.70(15) . .
C31 C26 P5 117.97(12) . .
C27 C26 P5 122.14(12) . .
C28 C27 C26 119.87(15) . .
C29 C28 C27 120.37(16) . .
C28 C29 C30 119.89(16) . .
C31 C30 C29 120.19(16) . .
C30 C31 C26 119.97(15) . .
C37 C32 C33 119.00(17) . .
C37 C32 P7 122.99(14) . .
C33 C32 P7 118.00(13) . .
C34 C33 C32 121.01(18) . .
C35 C34 C33 119.6(2) . .
C34 C35 C36 120.1(2) . .
C35 C36 C37 120.4(2) . .
C32 C37 C36 119.9(2) . .
C39 C38 C43 120.00(16) . .
C39 C38 P7 117.60(13) . .
C43 C38 P7 122.24(13) . .
C40 C39 C38 119.40(17) . .
C41 C40 C39 120.45(18) . .
C40 C41 C42 120.58(17) . .
C43 C42 C41 119.33(18) . .
C42 C43 C38 120.24(17) . .
C69 B50 C51 111.68(14) . .
C69 B50 C63 109.08(13) . .
C51 B50 C63 109.94(14) . .
C69 B50 C57 109.22(14) . .
C51 B50 C57 107.14(13) . .
C63 B50 C57 109.75(14) . .
C52 C51 C56 115.01(16) . .
C52 C51 B50 124.38(16) . .
C56 C51 B50 120.58(15) . .
C51 C52 C53 122.43(19) . .
C54 C53 C52 120.49(19) . .
C53 C54 C55 119.00(18) . .
C54 C55 C56 119.83(19) . .
C55 C56 C51 123.24(18) . .
C62 C57 C58 114.83(16) . .
C62 C57 B50 124.79(16) . .
C58 C57 B50 120.38(16) . .
C59 C58 C57 123.42(19) . .
C60 C59 C58 119.9(2) . .
C61 C60 C59 118.78(18) . .
C60 C61 C62 120.43(19) . .
C61 C62 C57 122.67(19) . .
C64 C63 C68 114.94(16) . .
C64 C63 B50 123.86(16) . .
C68 C63 B50 121.18(16) . .
C63 C64 C65 122.8(2) . .
C66 C65 C64 120.1(2) . .
C67 C66 C65 118.87(19) . .
C66 C67 C68 120.2(2) . .
C67 C68 C63 123.04(19) . .
C74 C69 C70 114.50(16) . .
C74 C69 B50 125.21(15) . .
C70 C69 B50 120.15(15) . .
C71 C70 C69 122.96(17) . .
C72 C71 C70 120.55(17) . .
C73 C72 C71 118.41(17) . .
C72 C73 C74 120.53(18) . .
C73 C74 C69 123.02(17) . .
N80 C81 C82 177.2(5) . .
N90 C91 C92 178.9(3) . .

loop_
_geom_bond_atom_site_label_1
_geom_bond_atom_site_label_2
_geom_bond_distance
_geom_bond_site_symmetry_2
Co1 O5 2.0655(10) 3_656
Co1 O5 2.0656(10) .
Co1 O3 2.1140(11) 3_656
Co1 O3 2.1140(11) .
Co1 O7 2.1166(11) .
Co1 O7 2.1167(11) 3_656
N1 C6 1.442(2) .
N1 C4 1.444(2) .
N1 C2 1.4463(19) .
C2 P3 1.8307(16) .
P3 O3 1.4918(11) .
P3 C14 1.7993(16) .
P3 C8 1.8015(16) .
C4 P5 1.8410(16) .
P5 O5 1.4935(11) .
P5 C26 1.7962(16) .
P5 C20 1.8017(16) .
C6 P7 1.8329(16) .
P7 O7 1.4901(11) .
P7 C38 1.8052(16) .
P7 C32 1.8101(17) .
C8 C13 1.391(2) .
C8 C9 1.393(2) .
C9 C10 1.389(3) .
C10 C11 1.381(3) .
C11 C12 1.376(3) .
C12 C13 1.391(3) .
C14 C15 1.391(2) .
C14 C19 1.400(2) .
C15 C16 1.391(3) .
C16 C17 1.381(3) .
C17 C18 1.383(3) .
C18 C19 1.392(3) .
C20 C25 1.391(2) .
C20 C21 1.393(2) .
C21 C22 1.388(3) .
C22 C23 1.382(3) .
C23 C24 1.381(3) .
C24 C25 1.390(3) .
C26 C31 1.392(2) .
C26 C27 1.400(2) .
C27 C28 1.386(2) .
C28 C29 1.385(3) .
C29 C30 1.391(2) .
C30 C31 1.389(2) .
C32 C37 1.387(3) .
C32 C33 1.389(3) .
C33 C34 1.384(3) .
C34 C35 1.374(3) .
C35 C36 1.383(4) .
C36 C37 1.388(3) .
C38 C39 1.391(2) .
C38 C43 1.393(2) .
C39 C40 1.390(3) .
C40 C41 1.377(3) .
C41 C42 1.389(3) .
C42 C43 1.389(3) .
B50 C69 1.638(2) .
B50 C51 1.648(2) .
B50 C63 1.650(2) .
B50 C57 1.653(2) .
C51 C52 1.394(3) .
C51 C56 1.407(3) .
C52 C53 1.401(3) .
C53 C54 1.379(3) .
C54 C55 1.382(3) .
C55 C56 1.389(3) .
C57 C62 1.397(3) .
C57 C58 1.399(3) .
C58 C59 1.387(3) .
C59 C60 1.386(3) .
C60 C61 1.377(3) .
C61 C62 1.396(3) .
C63 C64 1.396(3) .
C63 C68 1.401(3) .
C64 C65 1.398(3) .
C65 C66 1.385(4) .
C66 C67 1.377(3) .
C67 C68 1.392(3) .
C69 C74 1.399(2) .
C69 C70 1.410(2) .
C70 C71 1.385(3) .
C71 C72 1.384(3) .
C72 C73 1.382(3) .
C73 C74 1.390(3) .
N80 C81 1.132(4) .
C81 C82 1.421(5) .
N90 C91 1.142(4) .
C91 C92 1.446(4) .
